data_1525553
loop_
_publ_author_name
'Akimoto, J.'
'Gotoh, Y.'

_publ_section_title
;
 Single crystal growth, structure and physical property of Li Co O2 and Li
 Ni O2
;
_journal_name_full 'Molecular Crystals and Liquid Crystals'
_journal_page_first 143
_journal_page_last 146
_journal_volume 341
_journal_year 2000
_chemical_formula_sum 'Li0.924 Ni1.076 O2'
_chemical_name_systematic '(Li0.744 Ni0.256) (Li0.18 Ni0.82) O2'
_space_group_IT_number 166
_symmetry_space_group_name_Hall '-R 3 2"'
_symmetry_space_group_name_H-M 'R -3 m :H'
_cell_angle_alpha 90
_cell_angle_beta 90
_cell_angle_gamma 120
_cell_formula_units_Z 3
_cell_length_a 2.8899
_cell_length_b 2.8899
_cell_length_c 14.1938
_cell_volume 102.659
_citation_journal_id_ASTM MCLCE9
_cod_data_source_file Akimoto_MCLCE9_2000_203.cif
_cod_data_source_block Li0.924Ni1.076O2
_cod_original_cell_volume 102.6585
_cod_database_code 1525553

loop_
_symmetry_equiv_pos_as_xyz
x,y,z
-y,x-y,z
-x+y,-x,z
y,x,-z
-x,-x+y,-z
x-y,-y,-z
-x,-y,-z
y,-x+y,-z
x-y,x,-z
-y,-x,z
x,x-y,z
-x+y,y,z
x+2/3,y+1/3,z+1/3
-y+2/3,x-y+1/3,z+1/3
-x+y+2/3,-x+1/3,z+1/3
y+2/3,x+1/3,-z+1/3
-x+2/3,-x+y+1/3,-z+1/3
x-y+2/3,-y+1/3,-z+1/3
-x+2/3,-y+1/3,-z+1/3
y+2/3,-x+y+1/3,-z+1/3
x-y+2/3,x+1/3,-z+1/3
-y+2/3,-x+1/3,z+1/3
x+2/3,x-y+1/3,z+1/3
-x+y+2/3,y+1/3,z+1/3
x+1/3,y+2/3,z+2/3
-y+1/3,x-y+2/3,z+2/3
-x+y+1/3,-x+2/3,z+2/3
y+1/3,x+2/3,-z+2/3
-x+1/3,-x+y+2/3,-z+2/3
x-y+1/3,-y+2/3,-z+2/3
-x+1/3,-y+2/3,-z+2/3
y+1/3,-x+y+2/3,-z+2/3
x-y+1/3,x+2/3,-z+2/3
-y+1/3,-x+2/3,z+2/3
x+1/3,x-y+2/3,z+2/3
-x+y+1/3,y+2/3,z+2/3

loop_
_atom_site_label
_atom_site_type_symbol
_atom_site_fract_x
_atom_site_fract_y
_atom_site_fract_z
_atom_site_occupancy
_atom_site_U_iso_or_equiv
Li2 Li+1 0 0 0.5 0.18 0.0
Ni1 Ni+2 0 0 0 0.256 0.0
Ni2 Ni+2 0 0 0.5 0.82 0.0
Li1 Li+1 0 0 0 0.744 0.0
O1 O-2 0 0 0.2442 1 0.0
